data_7223070
loop_
_publ_author_name
'chen, zhao'
'yang, lan'
'Hu, Yuxuan'
'Wu, Di'
'Yin, Jun'
'Yu, Guang-Ao'
'Liu, Shenghua'

_publ_section_title
;
 Carbazole-Based Gold(I) Complexes with Alkyl Chains of Different Lengths:
 Tunable Solid-State Fluorescence, Aggregation-Induced Emission (AIE), and
 Reversible Mechanochromism Characteristics
;
_journal_name_full 'RSC Adv.'
_journal_paper_doi 10.1039/C5RA19378H
_journal_year 2015
_chemical_formula_sum 'C54.5 H33 Au2 Cl F10 N4 O2'
_chemical_formula_weight 1395.23
_chemical_name_systematic
; 
 ? 
;
_space_group_IT_number 15
_symmetry_cell_setting monoclinic
_symmetry_space_group_name_Hall '-C 2yc'
_symmetry_space_group_name_H-M 'C 1 2/c 1'
_atom_sites_solution_hydrogens geom
_atom_sites_solution_primary direct
_atom_sites_solution_secondary difmap
_audit_creation_method SHELXL-97
_audit_update_record
;
2015-09-17 deposited with the CCDC.
2015-10-27 downloaded from the CCDC.
;
_cell_angle_alpha 90.00
_cell_angle_beta 102.003(2)
_cell_angle_gamma 90.00
_cell_formula_units_Z 8
_cell_length_a 28.924(4)
_cell_length_b 8.5750(11)
_cell_length_c 40.421(5)
_cell_measurement_reflns_used 7677
_cell_measurement_temperature 298(2)
_cell_measurement_theta_max 22.65
_cell_measurement_theta_min 2.25
_cell_volume 9806(2)
_computing_cell_refinement 'Bruker SAINT'
_computing_data_collection 'Bruker APEX2'
_computing_data_reduction 'Bruker SAINT'
_computing_molecular_graphics 'Bruker SHELXTL'
_computing_publication_material 'Bruker SHELXTL'
_computing_structure_refinement 'SHELXL-97 (Sheldrick, 1997)'
_computing_structure_solution 'SHELXS-97 (Sheldrick, 1990)'
_diffrn_ambient_temperature 298(2)
_diffrn_measured_fraction_theta_full 0.994
_diffrn_measured_fraction_theta_max 0.994
_diffrn_measurement_device_type 'Bruker APEX-II CCD'
_diffrn_measurement_method '\f and \w scans'
_diffrn_radiation_monochromator graphite
_diffrn_radiation_source 'fine-focus sealed tube'
_diffrn_radiation_type MoK\a
_diffrn_radiation_wavelength 0.71073
_diffrn_reflns_av_R_equivalents 0.0458
_diffrn_reflns_av_sigmaI/netI 0.0468
_diffrn_reflns_limit_h_max 35
_diffrn_reflns_limit_h_min -34
_diffrn_reflns_limit_k_max 10
_diffrn_reflns_limit_k_min -10
_diffrn_reflns_limit_l_max 49
_diffrn_reflns_limit_l_min -49
_diffrn_reflns_number 35964
_diffrn_reflns_theta_full 25.98
_diffrn_reflns_theta_max 25.98
_diffrn_reflns_theta_min 1.03
_diffrn_standards_number 0
_exptl_absorpt_coefficient_mu 6.117
_exptl_absorpt_correction_T_max 0.5798
_exptl_absorpt_correction_T_min 0.5272
_exptl_absorpt_correction_type none
_exptl_crystal_colour colorless
_exptl_crystal_density_diffrn 1.890
_exptl_crystal_density_method 'not measured'
_exptl_crystal_description block
_exptl_crystal_F_000 5352
_exptl_crystal_size_max 0.12
_exptl_crystal_size_mid 0.10
_exptl_crystal_size_min 0.10
_refine_diff_density_max 1.191
_refine_diff_density_min -1.070
_refine_diff_density_rms 0.167
_refine_ls_extinction_coef 0.000025(15)
_refine_ls_extinction_expression Fc^*^=kFc[1+0.001xFc^2^\l^3^/sin(2\q)]^-1/4^
_refine_ls_extinction_method SHELXL
_refine_ls_goodness_of_fit_ref 1.050
_refine_ls_hydrogen_treatment mixed
_refine_ls_matrix_type full
_refine_ls_number_parameters 668
_refine_ls_number_reflns 9571
_refine_ls_number_restraints 8
_refine_ls_restrained_S_all 1.057
_refine_ls_R_factor_all 0.0870
_refine_ls_R_factor_gt 0.0523
_refine_ls_shift/su_max 0.003
_refine_ls_shift/su_mean 0.000
_refine_ls_structure_factor_coef Fsqd
_refine_ls_weighting_details 'calc w=1/[\s^2^(Fo^2^)+(0.0891P)^2^+42.1566P] where P=(Fo^2^+2Fc^2^)/3'
_refine_ls_weighting_scheme calc
_refine_ls_wR_factor_gt 0.1456
_refine_ls_wR_factor_ref 0.1718
_reflns_number_gt 6405
_reflns_number_total 9571
_reflns_threshold_expression >2sigma(I)
_cod_data_source_file c5ra19378h2.cif
_cod_data_source_block added_by_encifer
_cod_depositor_comments
;
The following automatic conversions were performed:

'_symmetry_cell_setting' value 'Monoclinic' changed to 'monoclinic'
according to
/usr/data/users/saulius/crontab/automatic-downloads/rss-feeds/RSC/lib/dictionaries/cif_core.dic
dictionary named 'cif_core.dic' version 2.4.2 from 2011-04-26.

Automatic conversion script
Id: cif_fix_values 3271 2015-04-21 07:52:19Z andrius 
;
_cod_original_sg_symbol_H-M C2/c
_cod_original_formula_sum 'C54.50 H33 Au2 Cl F10 N4 O2'
_cod_database_code 7223070

loop_
_symmetry_equiv_pos_as_xyz
'x, y, z'
'-x, y, -z+1/2'
'x+1/2, y+1/2, z'
'-x+1/2, y+1/2, -z+1/2'
'-x, -y, -z'
'x, -y, z-1/2'
'-x+1/2, -y+1/2, -z'
'x+1/2, -y+1/2, z-1/2'

loop_
_atom_site_label
_atom_site_type_symbol
_atom_site_fract_x
_atom_site_fract_y
_atom_site_fract_z
_atom_site_U_iso_or_equiv
_atom_site_adp_type
_atom_site_occupancy
_atom_site_symmetry_multiplicity
_atom_site_calc_flag
_atom_site_refinement_flags
Au1 Au 0.382953(17) 0.11648(5) 0.074544(10) 0.07383(18) Uani 1 1 d .
Au2 Au 0.364116(15) 0.40102(5) 0.129085(9) 0.06785(17) Uani 1 1 d .
C1 C 0.3660(3) -0.0199(10) 0.1116(2) 0.057(2) Uani 1 1 d .
C2 C 0.3197(4) -0.0464(14) 0.1133(3) 0.083(3) Uani 1 1 d .
C3 C 0.3987(4) -0.0915(12) 0.1364(2) 0.068(3) Uani 1 1 d .
C4 C 0.3870(5) -0.1848(13) 0.1601(2) 0.074(3) Uani 1 1 d .
C5 C 0.3424(6) -0.2053(14) 0.1615(3) 0.089(4) Uani 1 1 d .
C6 C 0.3074(4) -0.1402(16) 0.1388(3) 0.088(4) Uani 1 1 d .
C7 C 0.3952(4) 0.2414(13) 0.0370(3) 0.083(3) Uani 1 1 d .
C8 C 0.3962(5) 0.3978(11) -0.0171(2) 0.075(3) Uani 1 1 d .
C9 C 0.3544(5) 0.4656(15) -0.0326(3) 0.085(3) Uani 1 1 d .
H9 H 0.3276 0.4528 -0.0235 0.101 Uiso 1 1 calc R
C10 C 0.3522(4) 0.5514(14) -0.0611(3) 0.080(3) Uani 1 1 d .
H10 H 0.3236 0.5941 -0.0722 0.096 Uiso 1 1 calc R
C11 C 0.3931(4) 0.5749(11) -0.0734(2) 0.061(2) Uani 1 1 d .
C12 C 0.4343(4) 0.5078(12) -0.0582(2) 0.072(3) Uani 1 1 d .
H12 H 0.4609 0.5215 -0.0674 0.086 Uiso 1 1 calc R
C13 C 0.4378(5) 0.4207(12) -0.0297(3) 0.078(3) Uani 1 1 d .
H13 H 0.4665 0.3778 -0.0188 0.093 Uiso 1 1 calc R
C14 C 0.3535(4) 0.7360(12) -0.1190(2) 0.068(3) Uani 1 1 d .
H14A H 0.3411 0.7999 -0.1030 0.082 Uiso 1 1 calc R
H14B H 0.3296 0.6603 -0.1287 0.082 Uiso 1 1 calc R
C15 C 0.3661(4) 0.8353(11) -0.1461(2) 0.070(3) Uani 1 1 d .
H15A H 0.3397 0.9037 -0.1550 0.084 Uiso 1 1 calc R
H15B H 0.3929 0.9001 -0.1363 0.084 Uiso 1 1 calc R
C16 C 0.4226(3) 0.6985(10) -0.1757(2) 0.055(2) Uani 1 1 d .
C17 C 0.4653(4) 0.7318(12) -0.1529(3) 0.079(3) Uani 1 1 d .
H17 H 0.4662 0.7883 -0.1331 0.094 Uiso 1 1 calc R
C18 C 0.5054(5) 0.6756(18) -0.1616(4) 0.109(5) Uani 1 1 d .
H18 H 0.5344 0.6975 -0.1475 0.131 Uiso 1 1 calc R
C19 C 0.5050(5) 0.5897(16) -0.1898(4) 0.101(4) Uani 1 1 d .
H19 H 0.5332 0.5502 -0.1939 0.121 Uiso 1 1 calc R
C20 C 0.4627(5) 0.5594(14) -0.2130(3) 0.090(4) Uani 1 1 d .
H20 H 0.4630 0.5048 -0.2328 0.108 Uiso 1 1 calc R
C21 C 0.4201(4) 0.6124(10) -0.2059(2) 0.062(2) Uani 1 1 d .
C22 C 0.3707(4) 0.6058(10) -0.2225(2) 0.063(2) Uani 1 1 d .
C23 C 0.3476(6) 0.5392(16) -0.2523(3) 0.101(4) Uani 1 1 d .
H23 H 0.3637 0.4784 -0.2652 0.121 Uiso 1 1 calc R
C24 C 0.2999(8) 0.566(2) -0.2623(4) 0.137(7) Uani 1 1 d .
H24 H 0.2841 0.5274 -0.2831 0.164 Uiso 1 1 calc R
C25 C 0.2751(6) 0.646(2) -0.2426(4) 0.127(6) Uani 1 1 d .
H25 H 0.2427 0.6587 -0.2501 0.152 Uiso 1 1 calc R
C26 C 0.2976(4) 0.7127(15) -0.2103(3) 0.087(3) Uani 1 1 d .
H26 H 0.2812 0.7654 -0.1963 0.104 Uiso 1 1 calc R
C27 C 0.3463(3) 0.6897(10) -0.2024(2) 0.054(2) Uani 1 1 d .
C28 C 0.3595(4) 0.5439(12) 0.0895(2) 0.073(3) Uani 1 1 d .
C29 C 0.3165(5) 0.6132(14) 0.0747(3) 0.087(4) Uani 1 1 d .
C30 C 0.3090(5) 0.7135(16) 0.0464(3) 0.095(4) Uani 1 1 d .
C31 C 0.3494(8) 0.7443(17) 0.0332(3) 0.123(7) Uani 1 1 d .
C32 C 0.3910(6) 0.6827(16) 0.0472(3) 0.097(4) Uani 1 1 d .
C33 C 0.3952(5) 0.5862(14) 0.0742(3) 0.085(3) Uani 1 1 d .
C34 C 0.3706(3) 0.2700(12) 0.1690(3) 0.068(3) Uani 1 1 d .
C35 C 0.3868(3) 0.1001(11) 0.2221(3) 0.063(2) Uani 1 1 d .
C36 C 0.3500(3) 0.0274(14) 0.2330(3) 0.076(3) Uani 1 1 d .
H36 H 0.3190 0.0401 0.2213 0.091 Uiso 1 1 calc R
C37 C 0.3600(3) -0.0642(14) 0.2616(2) 0.073(3) Uani 1 1 d .
H37 H 0.3355 -0.1143 0.2689 0.087 Uiso 1 1 calc R
C38 C 0.4051(3) -0.0832(11) 0.2794(2) 0.056(2) Uani 1 1 d .
C39 C 0.4412(3) -0.0086(11) 0.2686(2) 0.056(2) Uani 1 1 d .
H39 H 0.4720 -0.0178 0.2809 0.068 Uiso 1 1 calc R
C40 C 0.4317(3) 0.0812(11) 0.2393(2) 0.061(2) Uani 1 1 d .
H40 H 0.4564 0.1283 0.2315 0.074 Uiso 1 1 calc R
C41 C 0.4553(3) -0.1888(12) 0.3289(2) 0.060(2) Uani 1 1 d .
H41A H 0.4668 -0.0868 0.3372 0.072 Uiso 1 1 calc R
H41B H 0.4778 -0.2341 0.3169 0.072 Uiso 1 1 calc R
C42 C 0.4499(4) -0.2911(11) 0.3576(2) 0.064(2) Uani 1 1 d .
H42A H 0.4382 -0.3921 0.3488 0.077 Uiso 1 1 calc R
H42B H 0.4807 -0.3069 0.3722 0.077 Uiso 1 1 calc R
C43 C 0.4307(4) -0.1361(10) 0.4064(2) 0.059(2) Uani 1 1 d .
C44 C 0.4758(5) -0.0849(13) 0.4207(3) 0.088(4) Uani 1 1 d .
H44 H 0.5015 -0.1107 0.4113 0.105 Uiso 1 1 calc R
C45 C 0.4813(5) 0.0094(15) 0.4505(2) 0.094(4) Uani 1 1 d .
H45 H 0.5108 0.0476 0.4609 0.113 Uiso 1 1 calc R
C46 C 0.4416(7) 0.0425(17) 0.4635(3) 0.111(5) Uani 1 1 d .
H46 H 0.4454 0.0987 0.4836 0.133 Uiso 1 1 calc R
C47 C 0.3972(6) -0.0041(14) 0.4480(3) 0.091(4) Uani 1 1 d .
H47 H 0.3711 0.0265 0.4566 0.109 Uiso 1 1 calc R
C48 C 0.3912(4) -0.0974(11) 0.4194(2) 0.068(3) Uani 1 1 d .
C49 C 0.3510(4) -0.1664(12) 0.3969(3) 0.072(3) Uani 1 1 d .
C50 C 0.3024(6) -0.1628(19) 0.3956(5) 0.119(6) Uani 1 1 d .
H50 H 0.2899 -0.1117 0.4121 0.143 Uiso 1 1 calc R
C51 C 0.2728(6) -0.240(2) 0.3682(6) 0.140(7) Uani 1 1 d .
H51 H 0.2402 -0.2392 0.3665 0.168 Uiso 1 1 calc R
C52 C 0.2913(5) -0.3169(17) 0.3438(4) 0.112(5) Uani 1 1 d .
H52 H 0.2710 -0.3649 0.3259 0.134 Uiso 1 1 calc R
C53 C 0.3397(4) -0.3235(13) 0.3457(3) 0.081(3) Uani 1 1 d .
H53 H 0.3525 -0.3784 0.3299 0.097 Uiso 1 1 calc R
C54 C 0.3681(4) -0.2446(10) 0.3722(2) 0.060(2) Uani 1 1 d .
C55 C 0.2720(8) 0.220(2) 0.0266(4) 0.161(18) Uani 0.50 1 d PD
H55A H 0.2607 0.1597 0.0435 0.194 Uiso 0.50 1 calc PR
H55B H 0.3046 0.2511 0.0350 0.194 Uiso 0.50 1 calc PR
Cl1 Cl 0.2636(4) 0.1256(12) -0.0125(4) 0.311(5) Uani 1 1 d DU
F1 F 0.4457(2) -0.0722(9) 0.1363(2) 0.108(2) Uani 1 1 d .
F2 F 0.4222(3) -0.2533(9) 0.18435(17) 0.118(3) Uani 1 1 d .
F3 F 0.3310(3) -0.2976(9) 0.18565(15) 0.115(3) Uani 1 1 d .
F4 F 0.2616(3) -0.1620(11) 0.1380(2) 0.127(3) Uani 1 1 d .
F5 F 0.2852(3) 0.0177(10) 0.0911(2) 0.115(3) Uani 1 1 d .
F6 F 0.2768(3) 0.5853(9) 0.08629(19) 0.109(2) Uani 1 1 d .
F7 F 0.2679(4) 0.7772(11) 0.03389(19) 0.143(3) Uani 1 1 d .
F8 F 0.3443(4) 0.8422(11) 0.00637(17) 0.157(4) Uani 1 1 d .
F9 F 0.4285(4) 0.7185(11) 0.0330(2) 0.150(4) Uani 1 1 d .
F10 F 0.4401(3) 0.5310(10) 0.0878(2) 0.115(2) Uani 1 1 d .
N1 N 0.3989(4) 0.3074(10) 0.0126(2) 0.081(3) Uani 1 1 d .
N2 N 0.3778(3) 0.7441(9) -0.17421(17) 0.0606(19) Uani 1 1 d .
N3 N 0.3763(3) 0.1920(10) 0.19371(19) 0.063(2) Uani 1 1 d .
N4 N 0.4175(3) -0.2271(8) 0.37783(17) 0.0582(19) Uani 1 1 d .
O1 O 0.3948(2) 0.6599(8) -0.10258(15) 0.0679(17) Uani 1 1 d .
O2 O 0.4105(2) -0.1751(8) 0.30701(15) 0.0678(17) Uani 1 1 d .

loop_
_atom_site_aniso_label
_atom_site_aniso_U_11
_atom_site_aniso_U_22
_atom_site_aniso_U_33
_atom_site_aniso_U_23
_atom_site_aniso_U_13
_atom_site_aniso_U_12
Au1 0.1074(4) 0.0641(3) 0.0555(2) 0.00539(18) 0.0296(2) -0.0010(2)
Au2 0.0836(3) 0.0684(3) 0.0529(2) 0.00462(17) 0.01739(19) -0.0151(2)
C1 0.069(6) 0.049(5) 0.060(5) -0.001(4) 0.026(5) 0.003(4)
C2 0.096(9) 0.077(7) 0.083(7) 0.011(6) 0.035(7) 0.018(6)
C3 0.072(7) 0.078(7) 0.054(5) -0.003(5) 0.016(5) 0.001(5)
C4 0.105(9) 0.073(7) 0.048(5) 0.012(5) 0.020(6) 0.023(6)
C5 0.131(11) 0.071(8) 0.073(7) 0.022(6) 0.044(8) 0.018(7)
C6 0.084(8) 0.106(9) 0.088(8) -0.009(7) 0.046(7) -0.009(7)
C7 0.117(9) 0.070(7) 0.064(6) -0.001(5) 0.027(6) -0.016(6)
C8 0.137(10) 0.049(5) 0.049(5) -0.001(4) 0.039(6) -0.009(6)
C9 0.098(9) 0.091(8) 0.071(7) 0.003(6) 0.030(7) -0.020(7)
C10 0.093(8) 0.080(7) 0.074(7) -0.003(6) 0.038(6) -0.002(6)
C11 0.082(7) 0.058(6) 0.046(5) -0.010(4) 0.019(5) -0.016(5)
C12 0.095(8) 0.070(7) 0.054(5) 0.000(5) 0.024(5) -0.012(6)
C13 0.108(8) 0.066(7) 0.068(6) -0.002(5) 0.036(6) -0.003(6)
C14 0.084(7) 0.062(6) 0.063(6) -0.008(5) 0.027(5) -0.001(5)
C15 0.103(8) 0.051(5) 0.053(5) -0.008(4) 0.012(5) 0.006(5)
C16 0.060(6) 0.052(5) 0.053(5) 0.011(4) 0.009(4) -0.003(4)
C17 0.077(7) 0.066(7) 0.088(7) 0.022(6) 0.008(6) -0.001(5)
C18 0.074(8) 0.114(11) 0.133(12) 0.046(10) 0.008(8) 0.000(8)
C19 0.098(10) 0.105(10) 0.119(11) 0.037(9) 0.069(10) 0.030(8)
C20 0.112(10) 0.087(8) 0.088(8) 0.021(6) 0.062(8) 0.004(7)
C21 0.085(7) 0.053(5) 0.061(5) 0.011(4) 0.042(5) 0.004(5)
C22 0.084(7) 0.054(5) 0.050(5) 0.003(4) 0.012(5) -0.002(5)
C23 0.150(13) 0.100(9) 0.063(7) -0.031(6) 0.044(8) -0.052(9)
C24 0.169(17) 0.159(16) 0.081(9) -0.035(10) 0.023(11) -0.078(14)
C25 0.100(10) 0.163(16) 0.106(11) 0.022(11) -0.002(9) -0.051(10)
C26 0.080(8) 0.102(9) 0.083(8) -0.004(7) 0.028(6) -0.015(7)
C27 0.060(5) 0.053(5) 0.047(5) 0.005(4) 0.003(4) -0.011(4)
C28 0.101(8) 0.060(6) 0.053(5) -0.006(5) 0.006(6) -0.020(6)
C29 0.125(11) 0.084(8) 0.053(6) -0.004(5) 0.022(7) -0.040(7)
C30 0.131(11) 0.099(9) 0.047(6) 0.002(6) -0.003(7) -0.041(8)
C31 0.24(2) 0.091(10) 0.036(6) 0.004(6) 0.033(9) -0.077(12)
C32 0.155(13) 0.080(9) 0.062(7) -0.016(7) 0.037(8) -0.052(9)
C33 0.110(10) 0.080(8) 0.069(7) -0.024(6) 0.027(7) -0.039(7)
C34 0.053(6) 0.074(7) 0.075(7) 0.001(6) 0.006(5) -0.003(5)
C35 0.064(6) 0.063(6) 0.067(6) -0.012(5) 0.024(5) -0.005(5)
C36 0.052(6) 0.099(8) 0.072(6) 0.017(6) -0.001(5) 0.009(5)
C37 0.043(5) 0.119(9) 0.058(5) 0.019(6) 0.014(4) -0.009(5)
C38 0.053(5) 0.067(6) 0.051(5) -0.005(4) 0.016(4) 0.000(4)
C39 0.051(5) 0.074(6) 0.049(5) 0.002(4) 0.021(4) -0.003(4)
C40 0.048(5) 0.082(7) 0.056(5) 0.006(5) 0.013(4) 0.006(5)
C41 0.065(6) 0.071(6) 0.047(4) 0.000(4) 0.015(4) 0.016(5)
C42 0.080(6) 0.060(6) 0.059(5) -0.004(4) 0.031(5) 0.023(5)
C43 0.082(7) 0.054(5) 0.041(4) 0.011(4) 0.012(5) 0.016(5)
C44 0.130(11) 0.076(7) 0.057(6) 0.009(5) 0.017(6) 0.025(7)
C45 0.119(10) 0.112(10) 0.043(5) -0.009(6) -0.006(6) 0.005(8)
C46 0.186(16) 0.107(10) 0.048(6) -0.002(6) 0.043(9) 0.042(11)
C47 0.148(12) 0.076(8) 0.059(6) 0.012(6) 0.047(7) 0.050(8)
C48 0.106(8) 0.051(6) 0.058(5) 0.018(4) 0.045(6) 0.032(5)
C49 0.080(7) 0.051(6) 0.093(8) 0.030(6) 0.036(6) 0.017(5)
C50 0.105(11) 0.092(10) 0.185(18) 0.034(11) 0.088(12) 0.016(9)
C51 0.106(13) 0.118(14) 0.22(2) 0.059(14) 0.089(15) 0.018(11)
C52 0.083(9) 0.100(10) 0.148(13) 0.026(10) 0.010(9) -0.013(8)
C53 0.091(8) 0.057(6) 0.090(8) 0.008(6) 0.009(6) 0.000(6)
C54 0.075(6) 0.049(5) 0.058(5) 0.014(4) 0.021(5) 0.012(5)
C55 0.054(13) 0.31(5) 0.100(19) 0.13(3) -0.034(13) -0.01(2)
Cl1 0.333(9) 0.280(9) 0.340(9) -0.073(7) 0.116(7) -0.050(6)
F1 0.084(5) 0.122(6) 0.115(6) 0.022(5) 0.016(4) 0.005(4)
F2 0.148(6) 0.120(6) 0.081(4) 0.034(4) 0.009(4) 0.041(5)
F3 0.178(7) 0.113(6) 0.059(4) 0.029(4) 0.038(4) -0.003(5)
F4 0.087(5) 0.170(8) 0.137(7) 0.025(6) 0.052(5) 0.005(5)
F5 0.095(5) 0.140(7) 0.113(5) 0.035(5) 0.029(4) 0.049(5)
F6 0.102(5) 0.124(6) 0.099(5) 0.039(4) 0.018(4) -0.027(4)
F7 0.171(8) 0.143(8) 0.091(5) 0.041(5) -0.028(5) -0.024(6)
F8 0.281(12) 0.132(7) 0.057(4) 0.018(4) 0.035(6) -0.067(8)
F9 0.207(9) 0.153(8) 0.122(6) -0.034(6) 0.107(7) -0.102(7)
F10 0.106(6) 0.135(7) 0.113(6) -0.007(5) 0.043(5) -0.043(5)
N1 0.137(8) 0.056(5) 0.060(5) -0.011(4) 0.040(5) -0.006(5)
N2 0.081(5) 0.053(4) 0.045(4) -0.003(3) 0.006(4) 0.000(4)
N3 0.080(5) 0.067(5) 0.049(4) 0.004(4) 0.026(4) 0.005(4)
N4 0.082(5) 0.051(4) 0.049(4) 0.008(3) 0.031(4) 0.024(4)
O1 0.087(5) 0.071(4) 0.051(3) 0.004(3) 0.027(3) -0.011(4)
O2 0.060(4) 0.089(5) 0.051(3) 0.013(3) 0.004(3) -0.005(3)

loop_
_atom_type_symbol
_atom_type_description
_atom_type_scat_dispersion_real
_atom_type_scat_dispersion_imag
_atom_type_scat_source
C C 0.0033 0.0016 'International Tables Vol C Tables 4.2.6.8 and 6.1.1.4'
H H 0.0000 0.0000 'International Tables Vol C Tables 4.2.6.8 and 6.1.1.4'
N N 0.0061 0.0033 'International Tables Vol C Tables 4.2.6.8 and 6.1.1.4'
O O 0.0106 0.0060 'International Tables Vol C Tables 4.2.6.8 and 6.1.1.4'
F F 0.0171 0.0103 'International Tables Vol C Tables 4.2.6.8 and 6.1.1.4'
Cl Cl 0.1484 0.1585 'International Tables Vol C Tables 4.2.6.8 and 6.1.1.4'
Au Au -2.0133 8.8022 'International Tables Vol C Tables 4.2.6.8 and 6.1.1.4'

loop_
_geom_angle_atom_site_label_1
_geom_angle_atom_site_label_2
_geom_angle_atom_site_label_3
_geom_angle
_geom_angle_site_symmetry_1
C7 Au1 C1 176.0(4) .
C7 Au1 Au2 100.9(3) .
C1 Au1 Au2 80.8(2) .
C34 Au2 C28 177.1(4) .
C34 Au2 Au1 97.0(3) .
C28 Au2 Au1 85.1(3) .
C3 C1 C2 114.8(9) .
C3 C1 Au1 124.0(7) .
C2 C1 Au1 121.1(8) .
F5 C2 C1 120.4(10) .
F5 C2 C6 117.7(11) .
C1 C2 C6 121.9(11) .
C4 C3 F1 118.1(10) .
C4 C3 C1 123.3(10) .
F1 C3 C1 118.5(9) .
C5 C4 C3 120.3(10) .
C5 C4 F2 119.8(10) .
C3 C4 F2 119.8(11) .
C4 C5 C6 121.5(11) .
C4 C5 F3 119.9(12) .
C6 C5 F3 118.5(13) .
F4 C6 C5 124.4(12) .
F4 C6 C2 117.5(12) .
C5 C6 C2 118.0(11) .
N1 C7 Au1 173.1(10) .
C9 C8 C13 120.9(10) .
C9 C8 N1 120.4(11) .
C13 C8 N1 118.7(11) .
C10 C9 C8 119.9(11) .
C10 C9 H9 120.0 .
C8 C9 H9 120.0 .
C9 C10 C11 119.3(11) .
C9 C10 H10 120.3 .
C11 C10 H10 120.3 .
C12 C11 C10 120.6(9) .
C12 C11 O1 115.2(9) .
C10 C11 O1 124.2(10) .
C11 C12 C13 121.6(11) .
C11 C12 H12 119.2 .
C13 C12 H12 119.2 .
C12 C13 C8 117.5(11) .
C12 C13 H13 121.2 .
C8 C13 H13 121.2 .
O1 C14 C15 107.5(8) .
O1 C14 H14A 110.2 .
C15 C14 H14A 110.2 .
O1 C14 H14B 110.2 .
C15 C14 H14B 110.2 .
H14A C14 H14B 108.5 .
N2 C15 C14 113.2(8) .
N2 C15 H15A 108.9 .
C14 C15 H15A 108.9 .
N2 C15 H15B 108.9 .
C14 C15 H15B 108.9 .
H15A C15 H15B 107.8 .
N2 C16 C17 128.5(9) .
N2 C16 C21 107.9(8) .
C17 C16 C21 123.5(10) .
C18 C17 C16 115.7(12) .
C18 C17 H17 122.1 .
C16 C17 H17 122.1 .
C19 C18 C17 123.3(13) .
C19 C18 H18 118.4 .
C17 C18 H18 118.4 .
C18 C19 C20 121.2(12) .
C18 C19 H19 119.4 .
C20 C19 H19 119.4 .
C19 C20 C21 119.1(11) .
C19 C20 H20 120.5 .
C21 C20 H20 120.5 .
C20 C21 C16 117.2(11) .
C20 C21 C22 135.9(10) .
C16 C21 C22 106.9(8) .
C23 C22 C27 121.1(11) .
C23 C22 C21 132.6(11) .
C27 C22 C21 106.3(8) .
C24 C23 C22 117.8(13) .
C24 C23 H23 121.1 .
C22 C23 H23 121.1 .
C25 C24 C23 121.9(14) .
C25 C24 H24 119.1 .
C23 C24 H24 119.0 .
C24 C25 C26 122.1(14) .
C24 C25 H25 119.0 .
C26 C25 H25 119.0 .
C27 C26 C25 113.3(12) .
C27 C26 H26 123.3 .
C25 C26 H26 123.3 .
N2 C27 C22 109.3(8) .
N2 C27 C26 127.1(10) .
C22 C27 C26 123.6(9) .
C33 C28 C29 112.6(11) .
C33 C28 Au2 126.8(10) .
C29 C28 Au2 120.6(9) .
F6 C29 C28 121.5(10) .
F6 C29 C30 113.1(13) .
C28 C29 C30 125.4(13) .
F7 C30 C31 122.3(13) .
F7 C30 C29 122.6(13) .
C31 C30 C29 115.0(14) .
C32 C31 F8 121.7(17) .
C32 C31 C30 120.9(11) .
F8 C31 C30 117.4(18) .
C31 C32 C33 120.5(14) .
C31 C32 F9 117.4(14) .
C33 C32 F9 122.1(16) .
C32 C33 C28 125.6(15) .
C32 C33 F10 116.7(13) .
C28 C33 F10 117.7(11) .
N3 C34 Au2 177.3(9) .
C40 C35 N3 121.4(9) .
C40 C35 C36 120.2(9) .
N3 C35 C36 118.4(9) .
C37 C36 C35 118.9(9) .
C37 C36 H36 120.5 .
C35 C36 H36 120.5 .
C38 C37 C36 121.6(9) .
C38 C37 H37 119.2 .
C36 C37 H37 119.2 .
O2 C38 C37 116.1(8) .
O2 C38 C39 124.9(8) .
C37 C38 C39 119.0(9) .
C38 C39 C40 120.0(8) .
C38 C39 H39 120.0 .
C40 C39 H39 120.0 .
C35 C40 C39 120.2(9) .
C35 C40 H40 119.9 .
C39 C40 H40 119.9 .
O2 C41 C42 107.7(8) .
O2 C41 H41A 110.2 .
C42 C41 H41A 110.2 .
O2 C41 H41B 110.2 .
C42 C41 H41B 110.2 .
H41A C41 H41B 108.5 .
N4 C42 C41 113.3(7) .
N4 C42 H42A 108.9 .
C41 C42 H42A 108.9 .
N4 C42 H42B 108.9 .
C41 C42 H42B 108.9 .
H42A C42 H42B 107.7 .
N4 C43 C44 126.9(9) .
N4 C43 C48 110.3(9) .
C44 C43 C48 122.8(10) .
C43 C44 C45 117.4(12) .
C43 C44 H44 121.3 .
C45 C44 H44 121.3 .
C46 C45 C44 118.6(13) .
C46 C45 H45 120.7 .
C44 C45 H45 120.7 .
C47 C46 C45 122.6(11) .
C47 C46 H46 118.7 .
C45 C46 H46 118.7 .
C46 C47 C48 119.4(12) .
C46 C47 H47 120.3 .
C48 C47 H47 120.3 .
C47 C48 C43 119.0(12) .
C47 C48 C49 134.8(11) .
C43 C48 C49 106.2(9) .
C54 C49 C50 119.6(13) .
C54 C49 C48 107.0(9) .
C50 C49 C48 133.3(13) .
C49 C50 C51 117.3(16) .
C49 C50 H50 121.4 .
C51 C50 H50 121.4 .
C52 C51 C50 121.3(15) .
C52 C51 H51 119.3 .
C50 C51 H51 119.3 .
C51 C52 C53 121.1(15) .
C51 C52 H52 119.4 .
C53 C52 H52 119.4 .
C54 C53 C52 116.9(13) .
C54 C53 H53 121.6 .
C52 C53 H53 121.6 .
C49 C54 C53 123.7(10) .
C49 C54 N4 109.7(9) .
C53 C54 N4 126.6(9) .
Cl1 C55 Cl1 95.7(10) 7
Cl1 C55 H55A 112.6 7
Cl1 C55 H55A 112.6 .
Cl1 C55 H55B 112.6 7
Cl1 C55 H55B 112.6 .
H55A C55 H55B 110.1 .
C55 Cl1 C55 84.3(10) 7
C7 N1 C8 170.9(13) .
C16 N2 C27 109.6(8) .
C16 N2 C15 123.9(8) .
C27 N2 C15 126.5(8) .
C34 N3 C35 175.3(10) .
C43 N4 C54 106.8(7) .
C43 N4 C42 125.5(9) .
C54 N4 C42 127.8(8) .
C11 O1 C14 117.8(7) .
C38 O2 C41 119.8(7) .

loop_
_geom_bond_atom_site_label_1
_geom_bond_atom_site_label_2
_geom_bond_distance
_geom_bond_site_symmetry_2
Au1 C7 1.948(11) .
Au1 C1 2.038(9) .
Au1 Au2 3.4073(7) .
Au2 C34 1.942(11) .
Au2 C28 1.997(10) .
C1 C3 1.371(13) .
C1 C2 1.374(15) .
C2 F5 1.317(13) .
C2 C6 1.410(17) .
C3 C4 1.347(15) .
C3 F1 1.369(12) .
C4 C5 1.314(16) .
C4 F2 1.388(12) .
C5 C6 1.338(17) .
C5 F3 1.348(12) .
C6 F4 1.333(13) .
C7 N1 1.162(13) .
C8 C9 1.369(16) .
C8 C13 1.412(16) .
C8 N1 1.418(13) .
C9 C10 1.357(15) .
C9 H9 0.9300 .
C10 C11 1.391(14) .
C10 H10 0.9300 .
C11 C12 1.352(14) .
C11 O1 1.395(11) .
C12 C13 1.359(14) .
C12 H12 0.9300 .
C13 H13 0.9300 .
C14 O1 1.400(11) .
C14 C15 1.491(14) .
C14 H14A 0.9700 .
C14 H14B 0.9700 .
C15 N2 1.477(12) .
C15 H15A 0.9700 .
C15 H15B 0.9700 .
C16 N2 1.366(12) .
C16 C17 1.409(13) .
C16 C21 1.413(13) .
C17 C18 1.369(18) .
C17 H17 0.9300 .
C18 C19 1.35(2) .
C18 H18 0.9300 .
C19 C20 1.401(18) .
C19 H19 0.9300 .
C20 C21 1.400(15) .
C20 H20 0.9300 .
C21 C22 1.448(14) .
C22 C23 1.374(15) .
C22 C27 1.383(14) .
C23 C24 1.37(2) .
C23 H23 0.9300 .
C24 C25 1.37(2) .
C24 H24 0.9300 .
C25 C26 1.449(19) .
C25 H25 0.9300 .
C26 C27 1.392(14) .
C26 H26 0.9300 .
C27 N2 1.383(10) .
C28 C33 1.358(16) .
C28 C29 1.397(17) .
C29 F6 1.348(15) .
C29 C30 1.412(16) .
C30 F7 1.311(16) .
C30 C31 1.41(2) .
C31 C32 1.33(2) .
C31 F8 1.354(14) .
C32 C33 1.354(18) .
C32 F9 1.363(15) .
C33 F10 1.384(16) .
C34 N3 1.186(12) .
C35 C40 1.350(13) .
C35 N3 1.372(13) .
C35 C36 1.383(14) .
C36 C37 1.376(14) .
C36 H36 0.9300 .
C37 C38 1.362(13) .
C37 H37 0.9300 .
C38 O2 1.348(11) .
C38 C39 1.370(12) .
C39 C40 1.393(12) .
C39 H39 0.9300 .
C40 H40 0.9300 .
C41 O2 1.415(10) .
C41 C42 1.490(13) .
C41 H41A 0.9700 .
C41 H41B 0.9700 .
C42 N4 1.471(10) .
C42 H42A 0.9700 .
C42 H42B 0.9700 .
C43 N4 1.380(11) .
C43 C44 1.385(16) .
C43 C48 1.391(14) .
C44 C45 1.431(15) .
C44 H44 0.9300 .
C45 C46 1.388(18) .
C45 H45 0.9300 .
C46 C47 1.37(2) .
C46 H46 0.9300 .
C47 C48 1.387(15) .
C47 H47 0.9300 .
C48 C49 1.447(16) .
C49 C54 1.377(14) .
C49 C50 1.398(17) .
C50 C51 1.42(2) .
C50 H50 0.9300 .
C51 C52 1.38(2) .
C51 H51 0.9300 .
C52 C53 1.387(17) .
C52 H52 0.9300 .
C53 C54 1.383(14) .
C53 H53 0.9300 .
C54 N4 1.408(12) .
C55 Cl1 1.698(10) 7
C55 Cl1 1.747(10) .
C55 H55A 0.9700 .
C55 H55B 0.9700 .
Cl1 C55 1.698(10) 7

loop_
_geom_torsion_atom_site_label_1
_geom_torsion_atom_site_label_2
_geom_torsion_atom_site_label_3
_geom_torsion_atom_site_label_4
_geom_torsion
_geom_torsion_site_symmetry_1
_geom_torsion_site_symmetry_4
C7 Au1 Au2 C34 -164.6(4) . .
C1 Au1 Au2 C34 19.0(4) . .
C7 Au1 Au2 C28 13.4(5) . .
C1 Au1 Au2 C28 -163.0(4) . .
C7 Au1 C1 C3 146(6) . .
Au2 Au1 C1 C3 -98.1(8) . .
C7 Au1 C1 C2 -34(7) . .
Au2 Au1 C1 C2 81.8(8) . .
C3 C1 C2 F5 179.2(10) . .
Au1 C1 C2 F5 -0.7(15) . .
C3 C1 C2 C6 0.1(16) . .
Au1 C1 C2 C6 -179.9(9) . .
C2 C1 C3 C4 2.0(15) . .
Au1 C1 C3 C4 -178.1(8) . .
C2 C1 C3 F1 179.4(9) . .
Au1 C1 C3 F1 -0.6(13) . .
F1 C3 C4 C5 179.1(11) . .
C1 C3 C4 C5 -3.5(17) . .
F1 C3 C4 F2 2.4(15) . .
C1 C3 C4 F2 179.9(9) . .
C3 C4 C5 C6 2.8(19) . .
F2 C4 C5 C6 179.4(11) . .
C3 C4 C5 F3 -179.3(10) . .
F2 C4 C5 F3 -2.6(18) . .
C4 C5 C6 F4 177.0(12) . .
F3 C5 C6 F4 -1(2) . .
C4 C5 C6 C2 -1(2) . .
F3 C5 C6 C2 -178.8(11) . .
F5 C2 C6 F4 2.3(18) . .
C1 C2 C6 F4 -178.6(11) . .
F5 C2 C6 C5 -179.8(11) . .
C1 C2 C6 C5 -0.7(19) . .
C1 Au1 C7 N1 -10(15) . .
Au2 Au1 C7 N1 -126(9) . .
C13 C8 C9 C10 2.5(17) . .
N1 C8 C9 C10 -179.7(10) . .
C8 C9 C10 C11 -2.7(17) . .
C9 C10 C11 C12 2.8(16) . .
C9 C10 C11 O1 179.5(9) . .
C10 C11 C12 C13 -2.6(15) . .
O1 C11 C12 C13 -179.6(9) . .
C11 C12 C13 C8 2.3(15) . .
C9 C8 C13 C12 -2.2(15) . .
N1 C8 C13 C12 180.0(9) . .
O1 C14 C15 N2 69.3(10) . .
N2 C16 C17 C18 -177.4(10) . .
C21 C16 C17 C18 0.3(14) . .
C16 C17 C18 C19 -1.7(18) . .
C17 C18 C19 C20 3(2) . .
C18 C19 C20 C21 -3.3(18) . .
C19 C20 C21 C16 1.9(15) . .
C19 C20 C21 C22 179.9(10) . .
N2 C16 C21 C20 177.6(8) . .
C17 C16 C21 C20 -0.5(13) . .
N2 C16 C21 C22 -0.9(9) . .
C17 C16 C21 C22 -179.0(8) . .
C20 C21 C22 C23 1.4(19) . .
C16 C21 C22 C23 179.5(11) . .
C20 C21 C22 C27 -176.8(11) . .
C16 C21 C22 C27 1.3(10) . .
C27 C22 C23 C24 3.3(18) . .
C21 C22 C23 C24 -174.7(12) . .
C22 C23 C24 C25 -4(2) . .
C23 C24 C25 C26 2(3) . .
C24 C25 C26 C27 2(2) . .
C23 C22 C27 N2 -179.7(9) . .
C21 C22 C27 N2 -1.3(10) . .
C23 C22 C27 C26 0.4(15) . .
C21 C22 C27 C26 178.8(9) . .
C25 C26 C27 N2 177.3(10) . .
C25 C26 C27 C22 -2.8(16) . .
C34 Au2 C28 C33 67(10) . .
Au1 Au2 C28 C33 -68.6(9) . .
C34 Au2 C28 C29 -112(9) . .
Au1 Au2 C28 C29 111.8(8) . .
C33 C28 C29 F6 179.8(9) . .
Au2 C28 C29 F6 -0.6(14) . .
C33 C28 C29 C30 1.5(16) . .
Au2 C28 C29 C30 -178.8(9) . .
F6 C29 C30 F7 2.8(16) . .
C28 C29 C30 F7 -178.9(11) . .
F6 C29 C30 C31 -179.2(10) . .
C28 C29 C30 C31 -0.8(17) . .
F7 C30 C31 C32 177.3(12) . .
C29 C30 C31 C32 -0.7(18) . .
F7 C30 C31 F8 -0.8(18) . .
C29 C30 C31 F8 -178.8(10) . .
F8 C31 C32 C33 179.5(10) . .
C30 C31 C32 C33 1(2) . .
F8 C31 C32 F9 -1.8(19) . .
C30 C31 C32 F9 -179.8(10) . .
C31 C32 C33 C28 -0.7(19) . .
F9 C32 C33 C28 -179.4(10) . .
C31 C32 C33 F10 -178.2(11) . .
F9 C32 C33 F10 3.1(16) . .
C29 C28 C33 C32 -0.8(16) . .
Au2 C28 C33 C32 179.6(9) . .
C29 C28 C33 F10 176.7(9) . .
Au2 C28 C33 F10 -2.9(14) . .
C28 Au2 C34 N3 -39(26) . .
Au1 Au2 C34 N3 97(21) . .
C40 C35 C36 C37 -0.1(16) . .
N3 C35 C36 C37 -179.5(10) . .
C35 C36 C37 C38 0.7(18) . .
C36 C37 C38 O2 179.7(10) . .
C36 C37 C38 C39 0.4(16) . .
O2 C38 C39 C40 178.7(9) . .
C37 C38 C39 C40 -2.0(14) . .
N3 C35 C40 C39 177.9(9) . .
C36 C35 C40 C39 -1.6(15) . .
C38 C39 C40 C35 2.6(14) . .
O2 C41 C42 N4 -61.9(10) . .
N4 C43 C44 C45 179.8(9) . .
C48 C43 C44 C45 1.2(14) . .
C43 C44 C45 C46 0.7(16) . .
C44 C45 C46 C47 -4(2) . .
C45 C46 C47 C48 5(2) . .
C46 C47 C48 C43 -2.5(15) . .
C46 C47 C48 C49 -179.6(11) . .
N4 C43 C48 C47 -179.1(8) . .
C44 C43 C48 C47 -0.3(14) . .
N4 C43 C48 C49 -1.3(10) . .
C44 C43 C48 C49 177.5(9) . .
C47 C48 C49 C54 178.4(10) . .
C43 C48 C49 C54 1.1(10) . .
C47 C48 C49 C50 1(2) . .
C43 C48 C49 C50 -176.6(12) . .
C54 C49 C50 C51 -0.6(18) . .
C48 C49 C50 C51 176.9(12) . .
C49 C50 C51 C52 0(2) . .
C50 C51 C52 C53 1(2) . .
C51 C52 C53 C54 -2.6(19) . .
C50 C49 C54 C53 -0.8(15) . .
C48 C49 C54 C53 -178.9(9) . .
C50 C49 C54 N4 177.6(9) . .
C48 C49 C54 N4 -0.6(10) . .
C52 C53 C54 C49 2.4(15) . .
C52 C53 C54 N4 -175.7(10) . .
Cl1 C55 Cl1 C55 0.000(1) 7 7
Au1 C7 N1 C8 68(12) . .
C9 C8 N1 C7 -12(7) . .
C13 C8 N1 C7 166(6) . .
C17 C16 N2 C27 178.1(9) . .
C21 C16 N2 C27 0.1(9) . .
C17 C16 N2 C15 -2.7(14) . .
C21 C16 N2 C15 179.3(8) . .
C22 C27 N2 C16 0.7(10) . .
C26 C27 N2 C16 -179.4(9) . .
C22 C27 N2 C15 -178.4(8) . .
C26 C27 N2 C15 1.5(15) . .
C14 C15 N2 C16 -92.1(11) . .
C14 C15 N2 C27 86.9(11) . .
Au2 C34 N3 C35 -33(30) . .
C40 C35 N3 C34 22(13) . .
C36 C35 N3 C34 -159(12) . .
C44 C43 N4 C54 -177.8(9) . .
C48 C43 N4 C54 1.0(9) . .
C44 C43 N4 C42 2.0(14) . .
C48 C43 N4 C42 -179.3(8) . .
C49 C54 N4 C43 -0.2(9) . .
C53 C54 N4 C43 178.1(9) . .
C49 C54 N4 C42 -180.0(8) . .
C53 C54 N4 C42 -1.6(14) . .
C41 C42 N4 C43 -92.7(10) . .
C41 C42 N4 C54 87.0(11) . .
C12 C11 O1 C14 -178.2(8) . .
C10 C11 O1 C14 4.9(13) . .
C15 C14 O1 C11 172.2(7) . .
C37 C38 O2 C41 -173.7(9) . .
C39 C38 O2 C41 5.6(13) . .
C42 C41 O2 C38 177.5(8) . .
